data_1511821
loop_
_publ_author_name
'Merz, Tyler A.'
'Waddell, Paul G.'
'Cole, Jacqueline M.'

_publ_section_title
;
 Systematic Molecular Design ofp-Phenylene Lasing Properties
;
_journal_issue 16
_journal_name_full 'The Journal of Physical Chemistry C'
_journal_page_first 8429
_journal_paper_doi 10.1021/jp401004m
_journal_volume 117
_journal_year 2013
_chemical_formula_moiety 'C50 H58'
_chemical_formula_sum 'C50 H58'
_chemical_formula_weight 658.96
_chemical_name_systematic
;
Exalite 404
;
_space_group_IT_number 2
_symmetry_cell_setting triclinic
_symmetry_space_group_name_Hall '-P 1'
_symmetry_space_group_name_H-M 'P -1'
_atom_sites_solution_hydrogens geom
_atom_sites_solution_primary direct
_atom_sites_solution_secondary difmap
_audit_creation_date 2012-06-21T14:34:54-00:00
_audit_creation_method 'WinGX routine CIF_UPDATE'
_cell_angle_alpha 72.923(12)
_cell_angle_beta 75.218(13)
_cell_angle_gamma 76.430(14)
_cell_formula_units_Z 1
_cell_length_a 7.617(2)
_cell_length_b 10.296(3)
_cell_length_c 13.249(4)
_cell_measurement_reflns_used 2814
_cell_measurement_temperature 120(2)
_cell_measurement_theta_max 33
_cell_measurement_theta_min 2.3
_cell_volume 945.9(5)
_computing_cell_refinement
;
        CrystalClear-SM Expert 2.0 r4 (Rigaku, 2009)
;
_computing_data_collection
;
        CrystalClear-SM Expert 2.0 r4 (Rigaku, 2009)
;
_computing_data_reduction
;
        CrystalClear-SM Expert 2.0 r4 (Rigaku, 2009)
;
_computing_structure_refinement 'SHELXL-97 (Sheldrick, 2008)'
_diffrn_ambient_temperature 120(2)
_diffrn_detector_area_resol_mean 28.5714
_diffrn_measured_fraction_theta_full 0.971
_diffrn_measured_fraction_theta_max 0.971
_diffrn_measurement_device_type
;
        Rigaku Saturn724+ (2x2 bin mode)
;
_diffrn_measurement_method 'profile data from \w-scans'
_diffrn_radiation_monochromator graphite
_diffrn_radiation_type MoK\a
_diffrn_radiation_wavelength 0.71073
_diffrn_reflns_av_R_equivalents 0.0333
_diffrn_reflns_av_unetI/netI 0.0305
_diffrn_reflns_limit_h_max 9
_diffrn_reflns_limit_h_min -9
_diffrn_reflns_limit_k_max 13
_diffrn_reflns_limit_k_min -12
_diffrn_reflns_limit_l_max 17
_diffrn_reflns_limit_l_min -17
_diffrn_reflns_number 7842
_diffrn_reflns_theta_full 27.48
_diffrn_reflns_theta_max 27.48
_diffrn_reflns_theta_min 2.96
_diffrn_source 'Sealed Tube'
_exptl_absorpt_coefficient_mu 0.065
_exptl_absorpt_correction_T_max 0.995
_exptl_absorpt_correction_T_min 0.981
_exptl_absorpt_correction_type multi-scan
_exptl_absorpt_process_details 'Higashi, 1995'
_exptl_crystal_colour Colorless
_exptl_crystal_density_diffrn 1.157
_exptl_crystal_density_method 'not measured'
_exptl_crystal_description Prism
_exptl_crystal_F_000 358
_exptl_crystal_size_max 0.57
_exptl_crystal_size_mid 0.25
_exptl_crystal_size_min 0.07
_refine_diff_density_max 0.328
_refine_diff_density_min -0.19
_refine_diff_density_rms 0.048
_refine_ls_extinction_method none
_refine_ls_goodness_of_fit_ref 1.059
_refine_ls_hydrogen_treatment mixed
_refine_ls_matrix_type full
_refine_ls_number_parameters 342
_refine_ls_number_reflns 4222
_refine_ls_number_restraints 0
_refine_ls_restrained_S_all 1.059
_refine_ls_R_factor_all 0.0512
_refine_ls_R_factor_gt 0.0483
_refine_ls_shift/su_max 0
_refine_ls_shift/su_mean 0
_refine_ls_structure_factor_coef Fsqd
_refine_ls_weighting_details 'calc w=1/[\s^2^(Fo^2^)+(0.0733P)^2^+0.2650P] where P=(Fo^2^+2Fc^2^)/3'
_refine_ls_weighting_scheme calc
_refine_ls_wR_factor_ref 0.1307
_reflns_number_gt 3922
_reflns_number_total 4222
_reflns_threshold_expression >2\s(I)
_cod_data_source_file jp401004m_si_001.cif
_cod_data_source_block 404
_cod_depositor_comments
;
The following automatic conversions were performed:

'_exptl_absorpt_correction_type' value 'Multi-scan' changed to
'multi-scan' according to
/home/saulius/struct/CIF-dictionaries/cif_core.dic dictionary named
'cif_core.dic' version 2.4.2 from 2011-04-26.

Automatic conversion script
Id: cif_fix_values 1891 2012-01-12 08:04:46Z andrius 
;
_cod_database_code 1511821

loop_
_symmetry_equiv_pos_as_xyz
'x, y, z'
'-x, -y, -z'

loop_
_atom_site_label
_atom_site_fract_x
_atom_site_fract_y
_atom_site_fract_z
_atom_site_U_iso_or_equiv
_atom_site_adp_type
_atom_site_calc_flag
_atom_site_occupancy
_atom_site_type_symbol
C17 0.46357(18) 0.46101(14) 0.37366(11) 0.0301(3) Uani d 1 C
C25 0.36474(18) -0.12149(14) 0.32736(11) 0.0303(3) Uani d 1 C
C18 0.2411(2) 0.57810(13) 0.25238(11) 0.0317(3) Uani d 1 C
C19 0.16952(17) 0.37476(13) 0.40740(10) 0.0291(3) Uani d 1 C
C20 0.0139(2) 0.3473(2) 0.36841(15) 0.0474(4) Uani d 1 C
H1 0.611(2) -0.2233(17) 0.3753(12) 0.029(4) Uiso d 1 H
H2 0.766(2) -0.4802(15) 0.1528(12) 0.027(4) Uiso d 1 H
H3 0.398(2) 0.5277(17) 0.4226(14) 0.037(4) Uiso d 1 H
H4 0.834(2) -0.2921(16) 0.2061(12) 0.026(3) Uiso d 1 H
H5 0.284(2) -0.1801(16) 0.3870(13) 0.032(4) Uiso d 1 H
H6 0.520(2) -0.0944(15) 0.4262(12) 0.026(3) Uiso d 1 H
H7 0.520(2) 0.3730(19) 0.4210(15) 0.044(5) Uiso d 1 H
H8 0.564(3) 0.5051(19) 0.3197(15) 0.045(5) Uiso d 1 H
H9 1.109(2) -0.3046(15) -0.1176(12) 0.025(3) Uiso d 1 H
H10 -0.077(3) 0.300(2) 0.4323(17) 0.059(6) Uiso d 1 H
H11 0.838(2) -0.1283(16) -0.1184(13) 0.031(4) Uiso d 1 H
H12 0.969(3) -0.0175(18) 0.4241(15) 0.045(5) Uiso d 1 H
H13 0.293(3) -0.025(2) 0.3120(16) 0.051(5) Uiso d 1 H
H14 0.913(2) -0.1563(17) 0.3257(12) 0.030(4) Uiso d 1 H
H15 0.226(2) 0.2853(17) 0.4546(13) 0.034(4) Uiso d 1 H
H16 0.760(2) -0.0428(17) 0.4691(14) 0.036(4) Uiso d 1 H
H17 0.390(3) -0.1599(19) 0.2622(16) 0.048(5) Uiso d 1 H
H18 0.807(2) 0.1073(19) 0.3847(14) 0.042(4) Uiso d 1 H
H19 0.155(2) 0.5672(18) 0.2110(14) 0.041(4) Uiso d 1 H
H20 0.497(2) 0.1722(15) 0.3754(12) 0.027(4) Uiso d 1 H
H104 0.172(2) 0.6384(18) 0.3020(14) 0.039(4) Uiso d 1 H
H108 0.121(2) 0.4415(17) 0.4549(14) 0.037(4) Uiso d 1 H
H105 0.343(2) 0.6251(17) 0.2003(14) 0.036(4) Uiso d 1 H
H100 0.703(2) 0.0903(15) -0.0859(12) 0.027(4) Uiso d 1 H
H103 0.949(2) -0.0118(16) 0.2467(13) 0.031(4) Uiso d 1 H
H102 0.368(2) 0.4639(16) 0.0997(12) 0.029(4) Uiso d 1 H
H107 -0.053(3) 0.437(3) 0.330(2) 0.076(7) Uiso d 1 H
H106 0.062(3) 0.282(2) 0.3199(18) 0.061(6) Uiso d 1 H
H101 0.518(2) 0.3072(16) -0.0062(14) 0.034(4) Uiso d 1 H
C4 0.41907(15) 0.33736(11) 0.24691(9) 0.0203(2) Uani d 1 C
C21 0.67868(14) -0.04053(11) 0.27020(8) 0.0185(2) Uani d 1 C
C3 0.50133(15) 0.20354(11) 0.29511(9) 0.0203(2) Uani d 1 C
C16 0.32268(16) 0.43784(11) 0.31790(9) 0.0228(2) Uani d 1 C
C1 0.59673(15) 0.14840(11) 0.12196(8) 0.0193(2) Uani d 1 C
C6 0.51500(16) 0.27934(11) 0.07316(9) 0.0218(2) Uani d 1 C
C10 0.68748(15) 0.02878(11) 0.07846(9) 0.0196(2) Uani d 1 C
C7 0.84727(15) -0.23066(11) 0.04109(9) 0.0203(2) Uani d 1 C
C12 0.80985(16) -0.11606(12) -0.04388(9) 0.0231(2) Uani d 1 C
C9 0.72711(14) -0.08413(11) 0.16424(8) 0.0191(2) Uani d 1 C
C8 0.80497(15) -0.21318(11) 0.14663(9) 0.0204(2) Uani d 1 C
C11 0.73063(16) 0.01313(12) -0.02631(9) 0.0230(2) Uani d 1 C
C24 0.54629(16) -0.12686(11) 0.35802(9) 0.0219(2) Uani d 1 C
C2 0.58917(15) 0.10996(11) 0.23380(8) 0.0191(2) Uani d 1 C
C13 0.92639(15) -0.36826(11) 0.02016(9) 0.0205(2) Uani d 1 C
C15 1.06281(16) -0.38348(12) -0.07107(9) 0.0229(2) Uani d 1 C
C22 0.86122(15) -0.05591(12) 0.30771(9) 0.0231(2) Uani d 1 C
C14 0.86561(16) -0.48737(12) 0.09050(9) 0.0230(2) Uani d 1 C
C23 0.84721(17) 0.00260(14) 0.40325(10) 0.0281(3) Uani d 1 C
C5 0.42710(16) 0.37279(11) 0.13557(9) 0.0227(2) Uani d 1 C

loop_
_atom_site_aniso_label
_atom_site_aniso_U_11
_atom_site_aniso_U_22
_atom_site_aniso_U_33
_atom_site_aniso_U_12
_atom_site_aniso_U_13
_atom_site_aniso_U_23
C17 0.0334(6) 0.0313(6) 0.0302(6) -0.0042(5) -0.0062(5) -0.0161(5)
C25 0.0276(6) 0.0344(7) 0.0292(6) -0.0100(5) -0.0037(5) -0.0066(5)
C18 0.0406(7) 0.0210(6) 0.0305(6) 0.0045(5) -0.0070(5) -0.0097(5)
C19 0.0281(6) 0.0276(6) 0.0287(6) -0.0011(5) 0.0011(5) -0.0114(5)
C20 0.0325(7) 0.0587(10) 0.0519(9) -0.0157(7) -0.0031(7) -0.0135(8)
C4 0.0216(5) 0.0189(5) 0.0209(5) -0.0025(4) -0.0031(4) -0.0073(4)
C21 0.0202(5) 0.0187(5) 0.0167(5) 0.0000(4) -0.0042(4) -0.0069(4)
C3 0.0229(5) 0.0204(5) 0.0178(5) -0.0021(4) -0.0040(4) -0.0064(4)
C16 0.0261(5) 0.0193(5) 0.0228(5) -0.0003(4) -0.0038(4) -0.0087(4)
C1 0.0212(5) 0.0196(5) 0.0178(5) -0.0043(4) -0.0026(4) -0.0063(4)
C6 0.0277(5) 0.0203(5) 0.0176(5) -0.0042(4) -0.0053(4) -0.0042(4)
C10 0.0211(5) 0.0191(5) 0.0192(5) -0.0027(4) -0.0036(4) -0.0065(4)
C7 0.0198(5) 0.0215(5) 0.0206(5) -0.0025(4) -0.0021(4) -0.0091(4)
C12 0.0273(6) 0.0254(6) 0.0178(5) -0.0043(4) -0.0027(4) -0.0089(4)
C9 0.0200(5) 0.0212(5) 0.0173(5) -0.0031(4) -0.0029(4) -0.0075(4)
C8 0.0218(5) 0.0211(5) 0.0182(5) -0.0020(4) -0.0035(4) -0.0064(4)
C11 0.0292(6) 0.0221(5) 0.0170(5) -0.0041(4) -0.0037(4) -0.0050(4)
C24 0.0254(5) 0.0207(5) 0.0178(5) -0.0018(4) -0.0030(4) -0.0050(4)
C2 0.0203(5) 0.0186(5) 0.0185(5) -0.0028(4) -0.0041(4) -0.0051(4)
C13 0.0216(5) 0.0218(5) 0.0201(5) -0.0017(4) -0.0041(4) -0.0099(4)
C15 0.0257(5) 0.0223(5) 0.0209(5) -0.0059(4) -0.0007(4) -0.0077(4)
C22 0.0215(5) 0.0277(6) 0.0219(5) -0.0001(4) -0.0060(4) -0.0105(4)
C14 0.0232(5) 0.0256(6) 0.0199(5) -0.0041(4) 0.0009(4) -0.0099(4)
C23 0.0283(6) 0.0336(7) 0.0273(6) -0.0008(5) -0.0098(5) -0.0152(5)
C5 0.0271(5) 0.0186(5) 0.0217(5) -0.0030(4) -0.0055(4) -0.0041(4)

loop_
_atom_type_symbol
_atom_type_description
_atom_type_scat_dispersion_real
_atom_type_scat_dispersion_imag
_atom_type_scat_source
C C 0.0033 0.0016 'International Tables Vol C Tables 4.2.6.8 and 6.1.1.4'
H H 0 0 'International Tables Vol C Tables 4.2.6.8 and 6.1.1.4'

loop_
_geom_angle_atom_site_label_1
_geom_angle_atom_site_label_2
_geom_angle_atom_site_label_3
_geom_angle
_geom_angle_site_symmetry_1
C16 C17 H3 109.3(9) .
C16 C17 H7 112.9(10) .
H3 C17 H7 107.2(14) .
C16 C17 H8 111.1(10) .
H3 C17 H8 107.1(13) .
H7 C17 H8 109.1(14) .
C24 C25 H5 111.1(9) .
C24 C25 H13 111.7(11) .
H5 C25 H13 107.6(14) .
C24 C25 H17 109.4(10) .
H5 C25 H17 107.0(13) .
H13 C25 H17 109.9(15) .
C16 C18 H19 110.9(10) .
C16 C18 H104 109.7(10) .
H19 C18 H104 109.1(14) .
C16 C18 H105 109.9(9) .
H19 C18 H105 109.0(14) .
H104 C18 H105 108.2(13) .
C20 C19 C16 115.42(12) .
C20 C19 H15 108.8(9) .
C16 C19 H15 109.8(9) .
C20 C19 H108 110.9(9) .
C16 C19 H108 105.6(10) .
H15 C19 H108 106.0(13) .
C19 C20 H10 110.3(12) .
C19 C20 H107 109.5(14) .
H10 C20 H107 108.9(17) .
C19 C20 H106 111.1(12) .
H10 C20 H106 106.2(16) .
H107 C20 H106 110.8(18) .
C5 C4 C3 118.26(10) .
C5 C4 C16 122.63(10) .
C3 C4 C16 119.11(10) .
C2 C21 C9 100.88(8) .
C2 C21 C24 112.44(9) .
C9 C21 C24 112.28(9) .
C2 C21 C22 112.61(9) .
C9 C21 C22 107.81(9) .
C24 C21 C22 110.42(9) .
C2 C3 C4 120.79(10) .
C2 C3 H20 117.9(8) .
C4 C3 H20 121.3(8) .
C18 C16 C4 112.07(10) .
C18 C16 C17 108.18(10) .
C4 C16 C17 109.29(9) .
C18 C16 C19 109.88(10) .
C4 C16 C19 109.91(9) .
C17 C16 C19 107.39(10) .
C6 C1 C2 120.17(10) .
C6 C1 C10 131.20(10) .
C2 C1 C10 108.50(9) .
C1 C6 C5 119.49(10) .
C1 C6 H101 120.8(9) .
C5 C6 H101 119.7(9) .
C11 C10 C9 120.26(10) .
C11 C10 C1 131.21(10) .
C9 C10 C1 108.50(9) .
C12 C7 C8 118.94(10) .
C12 C7 C13 120.39(10) .
C8 C7 C13 120.66(10) .
C11 C12 C7 121.68(10) .
C11 C12 H11 119.1(9) .
C7 C12 H11 119.2(9) .
C8 C9 C10 120.77(10) .
C8 C9 C21 128.26(10) .
C10 C9 C21 110.94(9) .
C9 C8 C7 119.47(10) .
C9 C8 H4 121.1(9) .
C7 C8 H4 119.4(9) .
C12 C11 C10 118.86(10) .
C12 C11 H100 120.3(9) .
C10 C11 H100 120.9(9) .
C25 C24 C21 114.34(9) .
C25 C24 H1 110.0(9) .
C21 C24 H1 108.0(9) .
C25 C24 H6 109.2(8) .
C21 C24 H6 108.9(8) .
H1 C24 H6 106.1(12) .
C3 C2 C1 119.88(10) .
C3 C2 C21 129.15(10) .
C1 C2 C21 110.91(9) .
C15 C13 C14 117.82(10) .
C15 C13 C7 121.15(10) .
C14 C13 C7 121.02(10) .
C14 C15 C13 120.66(11) 2_745
C14 C15 H9 120.5(9) 2_745
C13 C15 H9 118.8(9) .
C23 C22 C21 116.35(9) .
C23 C22 H14 109.3(9) .
C21 C22 H14 107.0(9) .
C23 C22 H103 108.4(9) .
C21 C22 H103 108.6(9) .
H14 C22 H103 106.7(13) .
C15 C14 C13 121.52(10) 2_745
C15 C14 H2 118.3(9) 2_745
C13 C14 H2 120.1(9) .
C22 C23 H12 110.4(10) .
C22 C23 H16 111.0(9) .
H12 C23 H16 105.9(14) .
C22 C23 H18 111.2(10) .
H12 C23 H18 107.6(14) .
H16 C23 H18 110.6(13) .
C6 C5 C4 121.41(10) .
C6 C5 H102 118.1(9) .
C4 C5 H102 120.5(9) .

loop_
_geom_bond_atom_site_label_1
_geom_bond_atom_site_label_2
_geom_bond_site_symmetry_2
_geom_bond_distance
C17 C16 . 1.5435(17)
C17 H3 . 1.038(17)
C17 H7 . 1.010(18)
C17 H8 . 0.996(19)
C25 C24 . 1.5225(17)
C25 H5 . 1.005(16)
C25 H13 . 1.01(2)
C25 H17 . 1.010(19)
C18 C16 . 1.5307(17)
C18 H19 . 0.996(18)
C18 H104 . 1.002(18)
C18 H105 . 1.012(17)
C19 C20 . 1.519(2)
C19 C16 . 1.5448(17)
C19 H15 . 1.017(16)
C19 H108 . 1.010(17)
C20 H10 . 1.02(2)
C20 H107 . 1.00(2)
C20 H106 . 1.01(2)
C4 C5 . 1.4004(16)
C4 C3 . 1.4076(15)
C4 C16 . 1.5351(15)
C21 C2 . 1.5269(15)
C21 C9 . 1.5286(14)
C21 C24 . 1.5411(15)
C21 C22 . 1.5519(15)
C3 C2 . 1.3841(15)
C3 H20 . 1.010(15)
C1 C6 . 1.3867(16)
C1 C2 . 1.4065(15)
C1 C10 . 1.4632(15)
C6 C5 . 1.3929(16)
C6 H101 . 1.002(17)
C10 C11 . 1.3909(15)
C10 C9 . 1.4030(15)
C7 C12 . 1.4023(16)
C7 C8 . 1.4079(15)
C7 C13 . 1.4805(15)
C12 C11 . 1.3860(16)
C12 H11 . 0.995(16)
C9 C8 . 1.3832(15)
C8 H4 . 0.979(15)
C11 H100 . 0.968(15)
C24 H1 . 0.989(16)
C24 H6 . 1.010(15)
C13 C15 . 1.3998(15)
C13 C14 . 1.4006(16)
C15 C14 2_745 1.3860(16)
C15 H9 . 0.945(15)
C22 C23 . 1.5249(16)
C22 H14 . 0.997(16)
C22 H103 . 0.981(17)
C14 C15 2_745 1.3860(16)
C14 H2 . 0.978(15)
C23 H12 . 0.993(18)
C23 H16 . 1.014(17)
C23 H18 . 1.022(18)
C5 H102 . 0.979(15)

loop_
_geom_torsion_atom_site_label_1
_geom_torsion_atom_site_label_2
_geom_torsion_atom_site_label_3
_geom_torsion_atom_site_label_4
_geom_torsion
_geom_torsion_site_symmetry_4
C5 C4 C3 C2 0.54(16) .
C16 C4 C3 C2 179.87(10) .
C5 C4 C16 C18 -0.64(16) .
C3 C4 C16 C18 -179.94(10) .
C5 C4 C16 C17 -120.55(12) .
C3 C4 C16 C17 60.16(13) .
C5 C4 C16 C19 121.84(12) .
C3 C4 C16 C19 -57.46(13) .
C20 C19 C16 C18 61.15(15) .
C20 C19 C16 C4 -62.61(14) .
C20 C19 C16 C17 178.60(12) .
C2 C1 C6 C5 0.64(17) .
C10 C1 C6 C5 176.01(11) .
C6 C1 C10 C11 5.2(2) .
C2 C1 C10 C11 -179.06(11) .
C6 C1 C10 C9 -172.95(11) .
C2 C1 C10 C9 2.83(12) .
C8 C7 C12 C11 -0.74(17) .
C13 C7 C12 C11 178.01(10) .
C11 C10 C9 C8 -1.69(16) .
C1 C10 C9 C8 176.66(10) .
C11 C10 C9 C21 176.51(10) .
C1 C10 C9 C21 -5.14(12) .
C2 C21 C9 C8 -176.82(11) .
C24 C21 C9 C8 -56.90(14) .
C22 C21 C9 C8 64.95(14) .
C2 C21 C9 C10 5.15(11) .
C24 C21 C9 C10 125.07(10) .
C22 C21 C9 C10 -113.08(10) .
C10 C9 C8 C7 0.93(16) .
C21 C9 C8 C7 -176.93(10) .
C12 C7 C8 C9 0.27(16) .
C13 C7 C8 C9 -178.48(10) .
C7 C12 C11 C10 0.00(17) .
C9 C10 C11 C12 1.21(17) .
C1 C10 C11 C12 -176.71(11) .
C2 C21 C24 C25 54.86(13) .
C9 C21 C24 C25 -58.08(13) .
C22 C21 C24 C25 -178.43(9) .
C4 C3 C2 C1 -0.02(16) .
C4 C3 C2 C21 -176.98(10) .
C6 C1 C2 C3 -0.58(16) .
C10 C1 C2 C3 -176.91(9) .
C6 C1 C2 C21 176.89(9) .
C10 C1 C2 C21 0.57(12) .
C9 C21 C2 C3 173.82(11) .
C24 C21 C2 C3 54.01(15) .
C22 C21 C2 C3 -71.51(14) .
C9 C21 C2 C1 -3.35(11) .
C24 C21 C2 C1 -123.16(10) .
C22 C21 C2 C1 111.31(10) .
C12 C7 C13 C15 39.75(16) .
C8 C7 C13 C15 -141.53(11) .
C12 C7 C13 C14 -139.54(11) .
C8 C7 C13 C14 39.19(15) .
C14 C13 C15 C14 0.05(18) 2_745
C7 C13 C15 C14 -179.26(10) 2_745
C2 C21 C22 C23 60.74(13) .
C9 C21 C22 C23 171.13(10) .
C24 C21 C22 C23 -65.87(13) .
C15 C13 C14 C15 -0.05(18) 2_745
C7 C13 C14 C15 179.26(10) 2_745
C1 C6 C5 C4 -0.11(17) .
C3 C4 C5 C6 -0.48(17) .
C16 C4 C5 C6 -179.78(10) .
